data_2209446
loop_
_publ_author_name
'Batsanov, Andrei S.'
'Low, Paul J.'
'Paterson, Michael A. J.'

_publ_section_title
;
 4,4'-Diamino-2,2',6,6'-tetramethylbiphenyl
;
_journal_coeditor_code CI2068
_journal_issue 7
_journal_name_full 'Acta Crystallographica Section E'
_journal_page_first o2973
_journal_page_last o2975
_journal_paper_doi 10.1107/S1600536806022756
_journal_volume 62
_journal_year 2006
_chemical_formula_iupac 'C16 H20 N2'
_chemical_formula_moiety 'C16 H20 N2'
_chemical_formula_sum 'C16 H20 N2'
_chemical_formula_weight 240.34
_chemical_melting_point 439
_chemical_name_common tetramethylbenzidine
_chemical_name_systematic
;
4,4'-Diamino-2,2',6,6'-tetramethylbiphenyl
;
_space_group_IT_number 14
_symmetry_cell_setting monoclinic
_symmetry_space_group_name_Hall '-P 2ybc'
_symmetry_space_group_name_H-M 'P 1 21/c 1'
_atom_sites_solution_hydrogens difmap
_atom_sites_solution_primary direct
_atom_sites_solution_secondary difmap
_audit_creation_method SHELXL-97
_cell_angle_alpha 90.00
_cell_angle_beta 99.960(10)
_cell_angle_gamma 90.00
_cell_formula_units_Z 12
_cell_length_a 11.393(2)
_cell_length_b 16.523(3)
_cell_length_c 22.487(3)
_cell_measurement_reflns_used 989
_cell_measurement_temperature 120(2)
_cell_measurement_theta_max 20.10
_cell_measurement_theta_min 12.08
_cell_volume 4169.3(12)
_computing_cell_refinement 'SAINT (Bruker, 2001)'
_computing_data_collection 'SMART (Bruker, 2001)'
_computing_data_reduction SAINT
_computing_molecular_graphics SHELXTL
_computing_publication_material SHELXTL
_computing_structure_refinement SHELXTL
_computing_structure_solution 'SHELXTL (Bruker, 2001)'
_diffrn_ambient_temperature 120(2)
_diffrn_detector_area_resol_mean 8
_diffrn_measured_fraction_theta_full 1.000
_diffrn_measured_fraction_theta_max 1.000
_diffrn_measurement_device_type 'Bruker SMART 6K CCD area-detector'
_diffrn_measurement_method \w
_diffrn_radiation_monochromator graphite
_diffrn_radiation_source 'fine-focus sealed tube'
_diffrn_radiation_type MoK\a
_diffrn_radiation_wavelength 0.71073
_diffrn_reflns_av_R_equivalents 0.0323
_diffrn_reflns_av_sigmaI/netI 0.0226
_diffrn_reflns_limit_h_max 16
_diffrn_reflns_limit_h_min -16
_diffrn_reflns_limit_k_max 23
_diffrn_reflns_limit_k_min -23
_diffrn_reflns_limit_l_max 31
_diffrn_reflns_limit_l_min -31
_diffrn_reflns_number 76630
_diffrn_reflns_theta_full 30.00
_diffrn_reflns_theta_max 30.00
_diffrn_reflns_theta_min 1.54
_diffrn_standards_number 0
_exptl_absorpt_coefficient_mu 0.068
_exptl_absorpt_correction_type none
_exptl_crystal_colour 'pale brown'
_exptl_crystal_density_diffrn 1.149
_exptl_crystal_density_method 'not measured'
_exptl_crystal_description prism
_exptl_crystal_F_000 1560
_exptl_crystal_size_max 0.50
_exptl_crystal_size_mid 0.43
_exptl_crystal_size_min 0.35
_refine_diff_density_max 0.391
_refine_diff_density_min -0.190
_refine_ls_extinction_method none
_refine_ls_goodness_of_fit_ref 1.018
_refine_ls_hydrogen_treatment mixed
_refine_ls_matrix_type full
_refine_ls_number_parameters 559
_refine_ls_number_reflns 12148
_refine_ls_number_restraints 0
_refine_ls_restrained_S_all 1.018
_refine_ls_R_factor_all 0.0640
_refine_ls_R_factor_gt 0.0474
_refine_ls_shift/su_max 0.001
_refine_ls_shift/su_mean 0.000
_refine_ls_structure_factor_coef Fsqd
_refine_ls_weighting_details 'calc w=1/[\s^2^(Fo^2^)+(0.078P)^2^+1.0547P] where P=(Fo^2^+2Fc^2^)/3'
_refine_ls_weighting_scheme calc
_refine_ls_wR_factor_gt 0.1263
_refine_ls_wR_factor_ref 0.1404
_reflns_number_gt 9388
_reflns_number_total 12148
_reflns_threshold_expression I>2\s(I)
_cod_data_source_file ci2068.cif
_cod_data_source_block I
_cod_original_sg_symbol_H-M 'P 21/c'
_cod_database_code 2209446
_cod_database_fobs_code 2209446

loop_
_symmetry_equiv_pos_as_xyz
'x, y, z'
'-x, y+1/2, -z+1/2'
'-x, -y, -z'
'x, -y-1/2, z-1/2'

loop_
_atom_site_type_symbol
_atom_site_label
_atom_site_fract_x
_atom_site_fract_y
_atom_site_fract_z
_atom_site_U_iso_or_equiv
_atom_site_adp_type
_atom_site_calc_flag
_atom_site_refinement_flags
_atom_site_occupancy
N N1 0.70896(12) 0.47619(7) 0.48452(5) 0.0381(3) Uani d . 1
H H1A 0.7732(18) 0.5131(12) 0.4954(8) 0.055(5) Uiso d . 1
H H1B 0.6618(18) 0.4700(12) 0.5135(9) 0.059(6) Uiso d . 1
N N2 0.25254(9) 0.49082(7) 0.06564(5) 0.0299(2) Uani d . 1
H H2A 0.2396(16) 0.5385(12) 0.0475(8) 0.049(5) Uiso d . 1
H H2B 0.2845(15) 0.4574(11) 0.0402(8) 0.043(4) Uiso d . 1
N N3 -0.76569(10) 0.22171(7) 0.06263(5) 0.0327(2) Uani d . 1
H H3A -0.7645(15) 0.2004(11) 0.0978(8) 0.042(4) Uiso d . 1
H H3B -0.8212(16) 0.2608(11) 0.0541(8) 0.044(4) Uiso d . 1
N N4 0.05145(9) 0.36911(8) 0.00726(6) 0.0371(2) Uani d . 1
H H4A 0.0859(17) 0.4149(12) 0.0276(8) 0.052(5) Uiso d . 1
H H4B 0.0685(17) 0.3629(12) -0.0295(9) 0.052(5) Uiso d . 1
N N5 1.04677(12) 0.92424(9) 0.90559(6) 0.0444(3) Uani d . 1
H H5A 1.085(2) 0.8959(13) 0.9375(10) 0.067(6) Uiso d . 1
H H5B 1.083(2) 0.9757(16) 0.9014(11) 0.083(7) Uiso d . 1
N N6 0.91274(12) 0.60121(7) 0.52656(6) 0.0379(2) Uani d . 1
H H6A 0.9824(18) 0.5837(12) 0.5202(8) 0.054(5) Uiso d . 1
H H6B 0.8723(17) 0.6334(12) 0.4957(8) 0.050(5) Uiso d . 1
C C11 0.64316(11) 0.48704(7) 0.42593(5) 0.0286(2) Uani d . 1
C C12 0.69882(10) 0.51355(7) 0.37890(5) 0.0274(2) Uani d . 1
H H12 0.7806 0.5283 0.3871 0.033 Uiso d R 1
C C13 0.63621(10) 0.51861(6) 0.31982(5) 0.0255(2) Uani d . 1
C C14 0.51478(10) 0.49779(6) 0.30713(5) 0.0233(2) Uani d . 1
C C15 0.45769(10) 0.47320(6) 0.35473(5) 0.0256(2) Uani d . 1
C C16 0.52232(11) 0.46734(7) 0.41311(5) 0.0289(2) Uani d . 1
H H16 0.4835 0.4495 0.4449 0.035 Uiso d R 1
C C17 0.32661(11) 0.45313(8) 0.34280(6) 0.0334(3) Uani d . 1
H H17A 0.2993 0.4435 0.3812 0.062(3) Uiso d R 1
H H17B 0.2819 0.4984 0.3217 0.062(3) Uiso d R 1
H H17C 0.3135 0.4044 0.3177 0.062(3) Uiso d R 1
C C18 0.69991(12) 0.54610(9) 0.26991(6) 0.0365(3) Uani d . 1
H H18A 0.7834 0.5579 0.2867 0.081(4) Uiso d R 1
H H18B 0.6964 0.5034 0.2394 0.081(4) Uiso d R 1
H H18C 0.6614 0.5951 0.2512 0.081(4) Uiso d R 1
C C21 0.31935(9) 0.49376(7) 0.12467(5) 0.0244(2) Uani d . 1
C C22 0.37329(10) 0.42417(7) 0.15137(5) 0.0261(2) Uani d . 1
H H22 0.3665 0.3750 0.1292 0.031 Uiso d R 1
C C23 0.43674(10) 0.42531(6) 0.21007(5) 0.0246(2) Uani d . 1
C C24 0.44751(9) 0.49770(6) 0.24358(5) 0.0227(2) Uani d . 1
C C25 0.39334(11) 0.56786(6) 0.21661(5) 0.0265(2) Uani d . 1
C C26 0.32989(10) 0.56521(7) 0.15777(5) 0.0263(2) Uani d . 1
H H26 0.2929 0.6130 0.1400 0.032 Uiso d R 1
C C27 0.49338(12) 0.34780(7) 0.23649(6) 0.0346(3) Uani d . 1
H H27A 0.4840 0.3057 0.2053 0.089(4) Uiso d R 1
H H27B 0.5784 0.3570 0.2514 0.089(4) Uiso d R 1
H H27C 0.4545 0.3303 0.2700 0.089(4) Uiso d R 1
C C28 0.40174(17) 0.64720(8) 0.24999(6) 0.0454(4) Uani d . 1
H H28A 0.3350 0.6520 0.2720 0.076(4) Uiso d R 1
H H28B 0.4771 0.6495 0.2786 0.076(4) Uiso d R 1
H H28C 0.3986 0.6918 0.2210 0.076(4) Uiso d R 1
C C31 -0.65224(10) 0.24440(7) 0.05151(5) 0.0251(2) Uani d . 1
C C32 -0.55008(10) 0.20373(7) 0.07867(5) 0.0250(2) Uani d . 1
H H32 -0.5567 0.1596 0.1050 0.030 Uiso d R 1
C C33 -0.43799(10) 0.22686(6) 0.06757(5) 0.0236(2) Uani d . 1
C C34 -0.42743(9) 0.29207(6) 0.02865(5) 0.02132(19) Uani d . 1
C C35 -0.53043(9) 0.33125(6) -0.00064(5) 0.0220(2) Uani d . 1
C C36 -0.64153(9) 0.30675(7) 0.01078(5) 0.0242(2) Uani d . 1
H H36 -0.7113 0.3330 -0.0095 0.029 Uiso d R 1
C C37 -0.32875(11) 0.18151(7) 0.09718(6) 0.0311(2) Uani d . 1
H H37A -0.2819 0.2159 0.1281 0.048(3) Uiso d R 1
H H37B -0.2803 0.1670 0.0667 0.048(3) Uiso d R 1
H H37C -0.3528 0.1322 0.1161 0.048(3) Uiso d R 1
C C38 -0.52296(10) 0.39937(7) -0.04438(5) 0.0276(2) Uani d . 1
H H38A -0.6022 0.4232 -0.0568 0.051(3) Uiso d R 1
H H38B -0.4940 0.3783 -0.0799 0.051(3) Uiso d R 1
H H38C -0.4679 0.4409 -0.0249 0.051(3) Uiso d R 1
C C41 -0.06956(10) 0.35588(7) 0.00953(5) 0.0271(2) Uani d . 1
C C42 -0.13690(9) 0.30397(7) -0.03193(5) 0.0254(2) Uani d . 1
H H42 -0.1021 0.2811 -0.0636 0.030 Uiso d R 1
C C43 -0.25459(9) 0.28503(6) -0.02759(5) 0.0224(2) Uani d . 1
C C44 -0.30574(9) 0.31796(6) 0.01968(5) 0.02113(19) Uani d . 1
C C45 -0.23894(9) 0.37154(6) 0.06077(5) 0.0232(2) Uani d . 1
C C46 -0.12183(10) 0.39063(7) 0.05499(5) 0.0260(2) Uani d . 1
H H46 -0.0774 0.4277 0.0824 0.031 Uiso d R 1
C C47 -0.32459(11) 0.22829(7) -0.07289(5) 0.0284(2) Uani d . 1
H H47A -0.2763 0.2130 -0.1032 0.073(4) Uiso d R 1
H H47B -0.3975 0.2553 -0.0928 0.073(4) Uiso d R 1
H H47C -0.3456 0.1796 -0.0521 0.073(4) Uiso d R 1
C C48 -0.29144(11) 0.40767(8) 0.11206(5) 0.0303(2) Uani d . 1
H H48A -0.3012 0.3653 0.1413 0.051(3) Uiso d R 1
H H48B -0.3693 0.4316 0.0961 0.051(3) Uiso d R 1
H H48C -0.2379 0.4497 0.1320 0.051(3) Uiso d R 1
C C51 1.02467(10) 0.87787(8) 0.85197(6) 0.0331(3) Uani d . 1
C C52 0.99011(10) 0.79726(8) 0.85369(6) 0.0322(3) Uani d . 1
H H52 0.9848 0.7730 0.8915 0.039 Uiso d R 1
C C53 0.96381(10) 0.75101(7) 0.80116(6) 0.0294(2) Uani d . 1
C C54 0.97603(10) 0.78555(7) 0.74541(5) 0.0267(2) Uani d . 1
C C55 1.00943(10) 0.86743(7) 0.74345(6) 0.0294(2) Uani d . 1
C C56 1.03240(11) 0.91257(8) 0.79650(6) 0.0327(3) Uani d . 1
H H56 1.0540 0.9679 0.7947 0.039 Uiso d R 1
C C57 0.92199(13) 0.66481(8) 0.80451(6) 0.0384(3) Uani d . 1
H H57A 0.9082 0.6534 0.8455 0.068(3) Uiso d R 1
H H57B 0.8477 0.6571 0.7758 0.068(3) Uiso d R 1
H H57C 0.9830 0.6279 0.7944 0.068(3) Uiso d R 1
C C58 1.02182(13) 0.90747(8) 0.68434(6) 0.0388(3) Uani d . 1
H H58A 1.0642 0.9590 0.6925 0.078(4) Uiso d R 1
H H58B 1.0668 0.8719 0.6616 0.078(4) Uiso d R 1
H H58C 0.9425 0.9174 0.6606 0.078(4) Uiso d R 1
C C61 0.92964(11) 0.64538(7) 0.58100(6) 0.0295(2) Uani d . 1
C C62 1.03380(11) 0.63963(7) 0.62318(6) 0.0312(2) Uani d . 1
H H62 1.0957 0.6048 0.6154 0.037 Uiso d R 1
C C63 1.04915(10) 0.68419(7) 0.67676(6) 0.0292(2) Uani d . 1
C C64 0.95752(10) 0.73531(7) 0.68916(5) 0.0259(2) Uani d . 1
C C65 0.85006(10) 0.73825(7) 0.64775(5) 0.0267(2) Uani d . 1
C C66 0.83737(11) 0.69407(7) 0.59429(5) 0.0283(2) Uani d . 1
H H66 0.7647 0.6972 0.5663 0.034 Uiso d R 1
C C67 1.16542(12) 0.67751(9) 0.71997(7) 0.0410(3) Uani d . 1
H H67A 1.2213 0.6445 0.7018 0.084(4) Uiso d R 1
H H67B 1.1991 0.7317 0.7288 0.084(4) Uiso d R 1
H H67C 1.1516 0.6520 0.7575 0.084(4) Uiso d R 1
C C68 0.74637(11) 0.78782(8) 0.66115(6) 0.0347(3) Uani d . 1
H H68A 0.6756 0.7764 0.6308 0.059(3) Uiso d R 1
H H68B 0.7302 0.7739 0.7013 0.059(3) Uiso d R 1
H H68C 0.7661 0.8455 0.6600 0.059(3) Uiso d R 1

loop_
_atom_site_aniso_label
_atom_site_aniso_U_11
_atom_site_aniso_U_22
_atom_site_aniso_U_33
_atom_site_aniso_U_12
_atom_site_aniso_U_13
_atom_site_aniso_U_23
N1 0.0464(7) 0.0362(6) 0.0277(5) -0.0005(5) -0.0049(5) 0.0004(4)
N2 0.0291(5) 0.0307(5) 0.0277(5) -0.0037(4) -0.0013(4) 0.0023(4)
N3 0.0259(5) 0.0379(6) 0.0363(6) -0.0064(4) 0.0115(4) 0.0028(5)
N4 0.0189(5) 0.0464(7) 0.0464(7) -0.0051(4) 0.0065(4) -0.0013(5)
N5 0.0369(6) 0.0543(8) 0.0412(7) 0.0051(6) 0.0048(5) -0.0164(6)
N6 0.0471(7) 0.0307(5) 0.0375(6) 0.0023(5) 0.0118(5) -0.0041(5)
C11 0.0357(6) 0.0205(5) 0.0277(5) 0.0030(4) 0.0000(4) -0.0015(4)
C12 0.0259(5) 0.0222(5) 0.0327(6) 0.0010(4) 0.0010(4) -0.0031(4)
C13 0.0266(5) 0.0204(5) 0.0299(5) -0.0006(4) 0.0059(4) -0.0004(4)
C14 0.0254(5) 0.0186(4) 0.0255(5) -0.0002(4) 0.0036(4) 0.0001(4)
C15 0.0284(5) 0.0206(5) 0.0287(5) -0.0009(4) 0.0070(4) -0.0003(4)
C16 0.0374(6) 0.0239(5) 0.0262(5) -0.0006(4) 0.0076(4) 0.0004(4)
C17 0.0293(6) 0.0369(6) 0.0350(6) -0.0073(5) 0.0084(5) 0.0000(5)
C18 0.0311(6) 0.0433(7) 0.0368(6) -0.0060(5) 0.0106(5) 0.0043(5)
C21 0.0205(5) 0.0263(5) 0.0263(5) -0.0032(4) 0.0036(4) 0.0022(4)
C22 0.0264(5) 0.0222(5) 0.0289(5) -0.0018(4) 0.0024(4) -0.0029(4)
C23 0.0231(5) 0.0208(5) 0.0293(5) 0.0010(4) 0.0031(4) 0.0002(4)
C24 0.0231(5) 0.0202(4) 0.0250(5) -0.0009(4) 0.0043(4) 0.0011(4)
C25 0.0334(6) 0.0200(5) 0.0263(5) 0.0006(4) 0.0056(4) 0.0006(4)
C26 0.0295(5) 0.0222(5) 0.0271(5) 0.0022(4) 0.0046(4) 0.0044(4)
C27 0.0395(7) 0.0234(5) 0.0376(7) 0.0079(5) -0.0028(5) -0.0010(5)
C28 0.0778(11) 0.0212(5) 0.0330(7) 0.0087(6) -0.0019(7) -0.0020(5)
C31 0.0240(5) 0.0267(5) 0.0260(5) -0.0052(4) 0.0081(4) -0.0034(4)
C32 0.0281(5) 0.0246(5) 0.0230(5) -0.0047(4) 0.0064(4) 0.0007(4)
C33 0.0245(5) 0.0233(5) 0.0230(5) -0.0009(4) 0.0042(4) 0.0003(4)
C34 0.0198(4) 0.0222(5) 0.0224(5) -0.0018(4) 0.0047(4) -0.0004(4)
C35 0.0221(5) 0.0209(4) 0.0235(5) -0.0016(4) 0.0051(4) -0.0004(4)
C36 0.0198(5) 0.0259(5) 0.0274(5) -0.0007(4) 0.0051(4) -0.0010(4)
C37 0.0284(6) 0.0299(6) 0.0343(6) 0.0027(4) 0.0031(5) 0.0093(5)
C38 0.0236(5) 0.0250(5) 0.0338(6) -0.0002(4) 0.0039(4) 0.0066(4)
C41 0.0183(5) 0.0281(5) 0.0344(6) -0.0002(4) 0.0032(4) 0.0050(4)
C42 0.0213(5) 0.0262(5) 0.0296(5) 0.0018(4) 0.0068(4) 0.0013(4)
C43 0.0207(5) 0.0212(4) 0.0252(5) 0.0004(4) 0.0035(4) 0.0018(4)
C44 0.0192(4) 0.0208(4) 0.0231(5) 0.0005(3) 0.0031(4) 0.0024(4)
C45 0.0222(5) 0.0231(5) 0.0237(5) 0.0000(4) 0.0018(4) 0.0015(4)
C46 0.0212(5) 0.0261(5) 0.0288(5) -0.0023(4) -0.0013(4) 0.0017(4)
C47 0.0287(5) 0.0270(5) 0.0298(6) -0.0031(4) 0.0056(4) -0.0046(4)
C48 0.0327(6) 0.0312(6) 0.0272(5) -0.0016(4) 0.0053(4) -0.0042(4)
C51 0.0203(5) 0.0418(7) 0.0367(6) 0.0040(4) 0.0035(4) -0.0085(5)
C52 0.0235(5) 0.0436(7) 0.0296(6) 0.0032(5) 0.0049(4) 0.0020(5)
C53 0.0220(5) 0.0330(6) 0.0324(6) 0.0007(4) 0.0026(4) 0.0042(5)
C54 0.0218(5) 0.0280(5) 0.0299(5) 0.0003(4) 0.0032(4) 0.0009(4)
C55 0.0233(5) 0.0294(5) 0.0358(6) 0.0008(4) 0.0059(4) 0.0013(5)
C56 0.0241(5) 0.0315(6) 0.0424(7) -0.0001(4) 0.0053(5) -0.0040(5)
C57 0.0399(7) 0.0372(7) 0.0371(7) -0.0064(5) 0.0033(5) 0.0092(5)
C58 0.0438(7) 0.0320(6) 0.0426(7) -0.0035(5) 0.0129(6) 0.0063(5)
C61 0.0350(6) 0.0220(5) 0.0337(6) -0.0013(4) 0.0122(5) 0.0016(4)
C62 0.0294(6) 0.0237(5) 0.0428(7) 0.0030(4) 0.0131(5) 0.0023(5)
C63 0.0233(5) 0.0265(5) 0.0379(6) 0.0010(4) 0.0059(4) 0.0049(5)
C64 0.0240(5) 0.0244(5) 0.0295(5) -0.0007(4) 0.0053(4) 0.0035(4)
C65 0.0253(5) 0.0259(5) 0.0294(5) 0.0023(4) 0.0060(4) 0.0033(4)
C66 0.0288(5) 0.0271(5) 0.0291(6) 0.0005(4) 0.0053(4) 0.0024(4)
C67 0.0256(6) 0.0439(7) 0.0513(8) 0.0060(5) 0.0005(5) 0.0004(6)
C68 0.0291(6) 0.0408(7) 0.0334(6) 0.0097(5) 0.0034(5) -0.0020(5)

loop_
_atom_type_symbol
_atom_type_description
_atom_type_scat_dispersion_real
_atom_type_scat_dispersion_imag
_atom_type_scat_source
C C 0.0033 0.0016 'International Tables Vol C Tables 4.2.6.8 and 6.1.1.4'
H H 0.0000 0.0000 'International Tables Vol C Tables 4.2.6.8 and 6.1.1.4'
N N 0.0061 0.0033 'International Tables Vol C Tables 4.2.6.8 and 6.1.1.4'

loop_
_geom_angle_atom_site_label_1
_geom_angle_atom_site_label_2
_geom_angle_atom_site_label_3
_geom_angle
C11 N1 H1A 114.8(11)
C11 N1 H1B 113.2(12)
H1A N1 H1B 114.0(16)
C21 N2 H2A 114.9(12)
C21 N2 H2B 113.7(11)
H2A N2 H2B 107.4(15)
C31 N3 H3A 113.7(12)
C31 N3 H3B 113.7(11)
H3A N3 H3B 112.8(16)
C41 N4 H4A 116.1(12)
C41 N4 H4B 113.0(12)
H4A N4 H4B 114.0(17)
C51 N5 H5A 112.8(14)
C51 N5 H5B 114.5(14)
H5A N5 H5B 112(2)
C61 N6 H6A 108.6(13)
C61 N6 H6B 109.2(11)
H6A N6 H6B 114.3(17)
C12 C11 C16 118.58(11)
C12 C11 N1 120.70(12)
C16 C11 N1 120.63(12)
C11 C12 C13 121.03(11)
C11 C12 H12 119.5
C13 C12 H12 119.4
C12 C13 C14 120.06(10)
C12 C13 C18 119.56(11)
C14 C13 C18 120.38(10)
C15 C14 C13 119.00(10)
C15 C14 C24 119.86(10)
C13 C14 C24 121.08(10)
C16 C15 C14 119.94(10)
C16 C15 C17 119.88(10)
C14 C15 C17 120.18(10)
C15 C16 C11 121.35(11)
C15 C16 H16 119.4
C11 C16 H16 119.2
C15 C17 H17A 109.5
C15 C17 H17B 109.5
H17A C17 H17B 109.5
C15 C17 H17C 109.3
H17A C17 H17C 109.5
H17B C17 H17C 109.5
C13 C18 H18A 109.4
C13 C18 H18B 109.7
H18A C18 H18B 109.5
C13 C18 H18C 109.3
H18A C18 H18C 109.5
H18B C18 H18C 109.5
C26 C21 C22 118.72(10)
C26 C21 N2 121.02(10)
C22 C21 N2 120.24(10)
C21 C22 C23 121.13(10)
C21 C22 H22 119.4
C23 C22 H22 119.5
C22 C23 C24 120.15(10)
C22 C23 C27 118.60(10)
C24 C23 C27 121.25(10)
C25 C24 C23 118.71(10)
C25 C24 C14 121.71(10)
C23 C24 C14 119.58(9)
C26 C25 C24 120.13(10)
C26 C25 C28 118.57(10)
C24 C25 C28 121.30(11)
C21 C26 C25 121.17(10)
C21 C26 H26 119.4
C25 C26 H26 119.4
C23 C27 H27A 109.5
C23 C27 H27B 109.5
H27A C27 H27B 109.5
C23 C27 H27C 109.4
H27A C27 H27C 109.5
H27B C27 H27C 109.5
C25 C28 H28A 109.5
C25 C28 H28B 109.5
H28A C28 H28B 109.5
C25 C28 H28C 109.4
H28A C28 H28C 109.5
H28B C28 H28C 109.5
C32 C31 C36 118.86(10)
C32 C31 N3 121.15(11)
C36 C31 N3 119.94(11)
C31 C32 C33 120.74(10)
C31 C32 H32 119.6
C33 C32 H32 119.6
C32 C33 C34 120.02(10)
C32 C33 C37 119.76(10)
C34 C33 C37 120.22(10)
C35 C34 C33 119.45(9)
C35 C34 C44 121.63(9)
C33 C34 C44 118.91(9)
C36 C35 C34 119.50(10)
C36 C35 C38 119.51(10)
C34 C35 C38 120.99(9)
C35 C36 C31 121.31(10)
C35 C36 H36 119.3
C31 C36 H36 119.4
C33 C37 H37A 109.4
C33 C37 H37B 109.5
H37A C37 H37B 109.5
C33 C37 H37C 109.5
H37A C37 H37C 109.5
H37B C37 H37C 109.5
C35 C38 H38A 109.5
C35 C38 H38B 109.4
H38A C38 H38B 109.5
C35 C38 H38C 109.6
H38A C38 H38C 109.5
H38B C38 H38C 109.5
C46 C41 C42 119.24(10)
C46 C41 N4 120.61(11)
C42 C41 N4 120.06(11)
C41 C42 C43 120.98(10)
C41 C42 H42 119.5
C43 C42 H42 119.5
C42 C43 C44 119.62(10)
C42 C43 C47 119.62(10)
C44 C43 C47 120.75(9)
C45 C44 C43 119.51(9)
C45 C44 C34 120.02(9)
C43 C44 C34 120.36(9)
C46 C45 C44 119.86(10)
C46 C45 C48 119.45(10)
C44 C45 C48 120.67(10)
C41 C46 C45 120.73(10)
C41 C46 H46 119.6
C45 C46 H46 119.7
C43 C47 H47A 109.6
C43 C47 H47B 109.4
H47A C47 H47B 109.5
C43 C47 H47C 109.4
H47A C47 H47C 109.5
H47B C47 H47C 109.5
C45 C48 H48A 109.6
C45 C48 H48B 109.5
H48A C48 H48B 109.5
C45 C48 H48C 109.4
H48A C48 H48C 109.5
H48B C48 H48C 109.5
C56 C51 C52 118.83(12)
C56 C51 N5 120.83(13)
C52 C51 N5 120.29(13)
C51 C52 C53 121.40(12)
C51 C52 H52 119.4
C53 C52 H52 119.2
C52 C53 C54 119.52(11)
C52 C53 C57 119.90(11)
C54 C53 C57 120.58(11)
C53 C54 C55 119.13(11)
C53 C54 C64 120.46(10)
C55 C54 C64 120.38(10)
C56 C55 C54 119.96(11)
C56 C55 C58 119.09(11)
C54 C55 C58 120.95(11)
C51 C56 C55 121.09(12)
C51 C56 H56 119.6
C55 C56 H56 119.4
C53 C57 H57A 109.4
C53 C57 H57B 109.5
H57A C57 H57B 109.5
C53 C57 H57C 109.4
H57A C57 H57C 109.5
H57B C57 H57C 109.5
C55 C58 H58A 109.5
C55 C58 H58B 109.5
H58A C58 H58B 109.5
C55 C58 H58C 109.5
H58A C58 H58C 109.5
H58B C58 H58C 109.5
C62 C61 C66 118.65(11)
C62 C61 N6 122.01(11)
C66 C61 N6 119.30(12)
C61 C62 C63 121.19(11)
C61 C62 H62 119.3
C63 C62 H62 119.5
C62 C63 C64 120.04(11)
C62 C63 C67 118.89(11)
C64 C63 C67 121.06(12)
C65 C64 C63 118.71(11)
C65 C64 C54 121.34(10)
C63 C64 C54 119.95(10)
C66 C65 C64 120.17(11)
C66 C65 C68 119.25(11)
C64 C65 C68 120.57(11)
C65 C66 C61 121.14(11)
C65 C66 H66 119.4
C61 C66 H66 119.4
C63 C67 H67A 109.5
C63 C67 H67B 109.5
H67A C67 H67B 109.5
C63 C67 H67C 109.5
H67A C67 H67C 109.5
H67B C67 H67C 109.5
C65 C68 H68A 109.5
C65 C68 H68B 109.5
H68A C68 H68B 109.5
C65 C68 H68C 109.3
H68A C68 H68C 109.5
H68B C68 H68C 109.5

loop_
_geom_bond_atom_site_label_1
_geom_bond_atom_site_label_2
_geom_bond_distance
_geom_bond_publ_flag
N1 C11 1.4101(16) yes
N1 H1A 0.95(2) ?
N1 H1B 0.92(2) ?
N2 C21 1.4120(15) yes
N2 H2A 0.89(2) ?
N2 H2B 0.91(2) ?
N3 C31 1.4091(14) yes
N3 H3A 0.86(2) ?
N3 H3B 0.90(2) ?
N4 C41 1.4055(14) yes
N4 H4A 0.93(2) ?
N4 H4B 0.89(2) ?
N5 C51 1.4141(17) yes
N5 H5A 0.90(2) ?
N5 H5B 0.95(3) ?
N6 C61 1.4097(16) yes
N6 H6A 0.88(2) ?
N6 H6B 0.93(2) ?
C11 C12 1.3944(17) ?
C11 C16 1.3954(17) ?
C12 C13 1.3974(16) ?
C12 H12 0.95 ?
C13 C14 1.4062(15) ?
C13 C18 1.5081(16) ?
C14 C15 1.4053(15) ?
C14 C24 1.5002(15) yes
C15 C16 1.3930(16) ?
C15 C17 1.5079(16) ?
C16 H16 0.95 ?
C17 H17A 0.98 ?
C17 H17B 0.98 ?
C17 H17C 0.98 ?
C18 H18A 0.98 ?
C18 H18B 0.98 ?
C18 H18C 0.98 ?
C21 C26 1.3897(16) ?
C21 C22 1.3903(16) ?
C22 C23 1.3911(16) ?
C22 H22 0.95 ?
C23 C24 1.4077(15) ?
C23 C27 1.5088(16) ?
C24 C25 1.4010(15) ?
C25 C26 1.3945(16) ?
C25 C28 1.5053(17) ?
C26 H26 0.95 ?
C27 H27A 0.98 ?
C27 H27B 0.98 ?
C27 H27C 0.98 ?
C28 H28A 0.98 ?
C28 H28B 0.98 ?
C28 H28C 0.98 ?
C31 C32 1.3905(16) ?
C31 C36 1.3977(16) ?
C32 C33 1.3962(15) ?
C32 H32 0.95 ?
C33 C34 1.4065(15) ?
C33 C37 1.5057(16) ?
C34 C35 1.4009(15) ?
C34 C44 1.4974(14) yes
C35 C36 1.3945(14) ?
C35 C38 1.5067(15) ?
C36 H36 0.95 ?
C37 H37A 0.98 ?
C37 H37B 0.98 ?
C37 H37C 0.98 ?
C38 H38A 0.98 ?
C38 H38B 0.98 ?
C38 H38C 0.98 ?
C41 C46 1.3928(17) ?
C41 C42 1.3951(16) ?
C42 C43 1.3966(15) ?
C42 H42 0.95 ?
C43 C44 1.4070(15) ?
C43 C47 1.5072(15) ?
C44 C45 1.4048(15) ?
C45 C46 1.3988(15) ?
C45 C48 1.5109(16) ?
C46 H46 0.95 ?
C47 H47A 0.98 ?
C47 H47B 0.98 ?
C47 H47C 0.98 ?
C48 H48A 0.98 ?
C48 H48B 0.98 ?
C48 H48C 0.98 ?
C51 C56 1.3892(19) ?
C51 C52 1.3914(19) ?
C52 C53 1.3952(18) ?
C52 H52 0.95 ?
C53 C54 1.4062(17) ?
C53 C57 1.5079(18) ?
C54 C55 1.4082(17) ?
C54 C64 1.4970(16) yes
C55 C56 1.3928(18) ?
C55 C58 1.5131(18) ?
C56 H56 0.95 ?
C57 H57A 0.98 ?
C57 H57B 0.98 ?
C57 H57C 0.98 ?
C58 H58A 0.98 ?
C58 H58B 0.98 ?
C58 H58C 0.98 ?
C61 C62 1.3882(18) ?
C61 C66 1.3966(16) ?
C62 C63 1.3969(18) ?
C62 H62 0.95 ?
C63 C64 1.4078(16) ?
C63 C67 1.5053(18) ?
C64 C65 1.4050(16) ?
C65 C66 1.3924(17) ?
C65 C68 1.5100(16) ?
C66 H66 0.95 ?
C67 H67A 0.98 ?
C67 H67B 0.98 ?
C67 H67C 0.98 ?
C68 H68A 0.98 ?
C68 H68B 0.98 ?
C68 H68C 0.98 ?

loop_
_geom_hbond_atom_site_label_D
_geom_hbond_atom_site_label_H
_geom_hbond_atom_site_label_A
_geom_hbond_site_symmetry_A
_geom_hbond_distance_DH
_geom_hbond_distance_HA
_geom_hbond_distance_DA
_geom_hbond_angle_DHA
N1 H1A N6 . 0.95(2) 2.18(2) 3.1291(19) 175.1(16)
N2 H2B C36 1_655 0.915(18) 2.745(18) 3.5699(17) 150.4(14)
N3 H3B N4 1_455 0.901(19) 2.426(19) 3.3052(18) 165.1(15)
N4 H4A N2 . 0.93(2) 2.31(2) 3.1585(16) 150.3(16)
N6 H6B N3 2 0.931(19) 2.19(2) 3.1035(18) 168.9(16)

loop_
_geom_torsion_atom_site_label_1
_geom_torsion_atom_site_label_2
_geom_torsion_atom_site_label_3
_geom_torsion_atom_site_label_4
_geom_torsion
N1 C11 C12 C13 175.12(11)
C18 C13 C14 C24 3.58(16)
C24 C14 C15 C16 175.12(10)
C13 C14 C15 C17 178.00(10)
C24 C14 C15 C17 -4.89(16)
N1 C11 C16 C15 -176.19(11)
N2 C21 C22 C23 -178.23(10)
C27 C23 C24 C25 179.78(11)
C22 C23 C24 C14 179.16(10)
C27 C23 C24 C14 -1.03(16)
C15 C14 C24 C25 96.23(13)
C13 C14 C24 C25 -86.73(14)
C15 C14 C24 C23 -82.94(13)
C13 C14 C24 C23 94.10(13)
C14 C24 C25 C26 -178.96(10)
C23 C24 C25 C28 -179.90(12)
C14 C24 C25 C28 0.93(18)
N2 C21 C26 C25 178.41(10)
C28 C25 C26 C21 179.83(12)
C36 C31 C32 C33 2.73(16)
N3 C31 C32 C33 -179.73(10)
C31 C32 C33 C37 -179.58(10)
C37 C33 C34 C35 177.14(10)
C32 C33 C34 C44 177.31(10)
C37 C33 C34 C44 -2.97(15)
C44 C34 C35 C36 -177.78(10)
C33 C34 C35 C38 -177.78(10)
C44 C34 C35 C38 2.32(16)
C38 C35 C36 C31 -179.31(10)
N3 C31 C36 C35 179.22(10)
N4 C41 C42 C43 174.95(11)
C41 C42 C43 C47 -179.59(10)
C47 C43 C44 C45 -179.14(10)
C42 C43 C44 C34 -174.00(10)
C47 C43 C44 C34 4.82(15)
C35 C34 C44 C45 95.45(13)
C33 C34 C44 C45 -84.44(13)
C35 C34 C44 C43 -88.53(13)
C33 C34 C44 C43 91.57(13)
C34 C44 C45 C46 174.99(10)
C43 C44 C45 C48 -179.85(10)
C34 C44 C45 C48 -3.80(15)
C42 C41 C46 C45 2.50(17)
N4 C41 C46 C45 -173.93(11)
C44 C45 C46 C41 -1.23(16)
C48 C45 C46 C41 177.58(10)
N5 C51 C52 C53 177.76(11)
C51 C52 C53 C57 -177.60(11)
C57 C53 C54 C55 176.79(11)
C52 C53 C54 C64 175.23(10)
C57 C53 C54 C64 -5.10(17)
C64 C54 C55 C56 -176.71(11)
C53 C54 C55 C58 -179.06(11)
C64 C54 C55 C58 2.83(17)
N5 C51 C56 C55 -179.27(11)
C58 C55 C56 C51 -178.60(11)
N6 C61 C62 C63 179.69(11)
C61 C62 C63 C67 -178.14(11)
C67 C63 C64 C65 -178.98(11)
C62 C63 C64 C54 -177.51(10)
C67 C63 C64 C54 1.41(17)
C53 C54 C64 C65 100.33(13)
C55 C54 C64 C65 -81.59(14)
C53 C54 C64 C63 -80.07(14)
C55 C54 C64 C63 98.01(13)
C54 C64 C65 C66 176.70(10)
C63 C64 C65 C68 175.85(11)
C54 C64 C65 C68 -4.54(17)
C68 C65 C66 C61 -177.93(11)
N6 C61 C66 C65 179.55(11)

loop_
_cod_related_entry_id
_cod_related_entry_database
_cod_related_entry_code
1 ChemSpider 536765
